data_1554099
loop_
_publ_author_name
'Zhu, Qiuhua'
'Dai, Chenshu'
'Huang, Cuihong'
'Zheng, Sichao'
'Tian, Yuanxin'

_publ_section_title
;
 Racemates Have Much Higher Solid-State Fluorescence Efficiency than Their
 Levo- and Dextrorotary Enantiomers
;
_journal_issue 45
_journal_name_full 'The Journal of Physical Chemistry C'
_journal_page_first 25503
_journal_paper_doi 10.1021/acs.jpcc.7b09170
_journal_volume 121
_journal_year 2017
_chemical_absolute_configuration ad
_chemical_formula_moiety 'C26 H23 Br N2 O4'
_chemical_formula_sum 'C26 H23 Br N2 O4'
_chemical_formula_weight 507.36
_space_group_crystal_system tetragonal
_space_group_IT_number 96
_space_group_name_Hall 'P 4nw 2abw'
_space_group_name_H-M_alt 'P 43 21 2'
_atom_sites_solution_hydrogens geom
_atom_sites_solution_primary direct
_audit_creation_date 2016-04-29
_audit_creation_method
;
Olex2 1.2-beta
(compiled 2016.02.19 svn.r3266 for OlexSys, GUI svn.r5155)
;
_cell_angle_alpha 90
_cell_angle_beta 90
_cell_angle_gamma 90
_cell_formula_units_Z 8
_cell_length_a 11.32020(10)
_cell_length_b 11.32020(10)
_cell_length_c 36.3968(7)
_cell_measurement_reflns_used 5624
_cell_measurement_temperature 173
_cell_measurement_theta_max 66.8280
_cell_measurement_theta_min 4.0600
_cell_volume 4664.14(11)
_computing_molecular_graphics 'Olex2 (Dolomanov et al., 2009)'
_computing_publication_material 'Olex2 (Dolomanov et al., 2009)'
_computing_structure_refinement 'ShelXL (Sheldrick, 2015)'
_computing_structure_solution 'ShelXT (Sheldrick, 2015)'
_diffrn_ambient_temperature 173
_diffrn_measured_fraction_theta_full 0.992
_diffrn_measured_fraction_theta_max 0.991
_diffrn_measurement_device_type 'multiwire proportional'
_diffrn_measurement_method 'phi and omega scans'
_diffrn_radiation_monochromator graphite
_diffrn_radiation_type CuK\a
_diffrn_radiation_wavelength 1.54178
_diffrn_reflns_av_R_equivalents 0.0316
_diffrn_reflns_av_unetI/netI 0.0352
_diffrn_reflns_Laue_measured_fraction_full 0.992
_diffrn_reflns_Laue_measured_fraction_max 0.991
_diffrn_reflns_limit_h_max 8
_diffrn_reflns_limit_h_min -12
_diffrn_reflns_limit_k_max 12
_diffrn_reflns_limit_k_min -13
_diffrn_reflns_limit_l_max 38
_diffrn_reflns_limit_l_min -42
_diffrn_reflns_number 10547
_diffrn_reflns_point_group_measured_fraction_full 0.983
_diffrn_reflns_point_group_measured_fraction_max 0.982
_diffrn_reflns_theta_full 67.076
_diffrn_reflns_theta_max 67.076
_diffrn_reflns_theta_min 4.090
_exptl_absorpt_coefficient_mu 2.695
_exptl_absorpt_correction_T_max 1.00000
_exptl_absorpt_correction_T_min 0.78121
_exptl_absorpt_correction_type multi-scan
_exptl_absorpt_process_details
;
CrysAlisPro, Agilent Technologies,
Version 1.171.37.34 (release 22-05-2014 CrysAlis171 .NET)
(compiled May 22 2014,16:03:01)
Empirical absorption correction using spherical harmonics,
 implemented in SCALE3 ABSPACK scaling algorithm.
;
_exptl_crystal_colour colourless
_exptl_crystal_colour_primary colourless
_exptl_crystal_density_diffrn 1.445
_exptl_crystal_description block
_exptl_crystal_F_000 2080
_exptl_crystal_size_max 0.2
_exptl_crystal_size_mid 0.2
_exptl_crystal_size_min 0.2
_refine_diff_density_max 0.183
_refine_diff_density_min -0.310
_refine_diff_density_rms 0.045
_refine_ls_abs_structure_details
;
 Flack x determined using 1447 quotients [(I+)-(I-)]/[(I+)+(I-)]
 (Parsons, Flack and Wagner, Acta Cryst. B69 (2013) 249-259).
;
_refine_ls_abs_structure_Flack -0.028(9)
_refine_ls_extinction_method none
_refine_ls_goodness_of_fit_ref 1.067
_refine_ls_hydrogen_treatment constr
_refine_ls_matrix_type full
_refine_ls_number_parameters 300
_refine_ls_number_reflns 4098
_refine_ls_number_restraints 0
_refine_ls_restrained_S_all 1.067
_refine_ls_R_factor_all 0.0301
_refine_ls_R_factor_gt 0.0269
_refine_ls_shift/su_max 0.000
_refine_ls_shift/su_mean 0.000
_refine_ls_structure_factor_coef Fsqd
_refine_ls_weighting_details 'w=1/[\s^2^(Fo^2^)+(0.0314P)^2^] where P=(Fo^2^+2Fc^2^)/3'
_refine_ls_weighting_scheme calc
_refine_ls_wR_factor_gt 0.0610
_refine_ls_wR_factor_ref 0.0627
_reflns_Friedel_coverage 0.656
_reflns_Friedel_fraction_full 0.970
_reflns_Friedel_fraction_max 0.970
_reflns_number_gt 3869
_reflns_number_total 4098
_reflns_threshold_expression 'I > 2\s(I)'
_cod_data_source_file jp7b09170_si_008.cif
_cod_data_source_block w
_cod_original_cell_volume 4664.14(12)
_cod_database_code 1554099
_shelx_space_group_comment
;
The symmetry employed for this shelxl refinement is uniquely defined
by the following loop, which should always be used as a source of
symmetry information in preference to the above space-group names.
They are only intended as comments.
;
_olex2_refinement_description
;
1. Fixed Uiso
 At 1.2 times of:
  All C(H) groups, All C(H,H) groups
 At 1.5 times of:
  All C(H,H,H) groups
2.a Ternary CH refined with riding coordinates:
 C5(H5)
2.b Secondary CH2 refined with riding coordinates:
 C12(H12A,H12B)
2.c Aromatic/amide H refined with riding coordinates:
 C20(H20), C24(H24), C21(H21), C3(H3), C14(H14), C2(H2), C25(H25), C18(H18),
 C15(H15), C23(H23), C26(H26), C16(H16), C22(H22), C17(H17)
2.d Idealised Me refined as rotating group:
 C11(H11A,H11B,H11C), C8(H8A,H8B,H8C)
;
_shelx_shelxl_version_number 2014/7
_olex2_submission_special_instructions 'No special instructions were received'

loop_
_space_group_symop_operation_xyz
'x, y, z'
'-y+1/2, x+1/2, z+3/4'
'-x, -y, z+1/2'
'y+1/2, -x+1/2, z+1/4'
'x+1/2, -y+1/2, -z+1/4'
'y, x, -z'
'-x+1/2, y+1/2, -z+3/4'
'-y, -x, -z+1/2'

loop_
_atom_site_label
_atom_site_type_symbol
_atom_site_fract_x
_atom_site_fract_y
_atom_site_fract_z
_atom_site_U_iso_or_equiv
_atom_site_adp_type
_atom_site_occupancy
_atom_site_site_symmetry_order
_atom_site_calc_flag
_atom_site_refinement_flags_posn
Br1 Br 0.42282(3) 0.28269(3) 0.06589(2) 0.03687(11) Uani 1 1 d .
O1 O 0.52682(18) 0.89022(19) 0.13960(6) 0.0281(5) Uani 1 1 d .
O2 O 0.51545(18) 1.06616(18) 0.11076(6) 0.0273(5) Uani 1 1 d .
O3 O 0.62219(18) 0.9347(2) 0.05534(6) 0.0305(5) Uani 1 1 d .
O4 O 0.52884(19) 0.9410(2) 0.00104(6) 0.0303(5) Uani 1 1 d .
N2 N 0.2030(2) 0.8492(2) 0.04516(7) 0.0214(5) Uani 1 1 d .
N1 N 0.2940(2) 0.8657(2) 0.10484(6) 0.0199(5) Uani 1 1 d .
C13 C 0.1234(3) 0.9471(3) 0.04899(8) 0.0218(6) Uani 1 1 d .
C20 C 0.1937(3) 0.8277(3) 0.16280(8) 0.0226(6) Uani 1 1 d .
H20 H 0.1870 0.7466 0.1564 0.027 Uiso 1 1 calc R
C5 C 0.2241(3) 0.7892(3) 0.08017(7) 0.0198(6) Uani 1 1 d .
H5 H 0.1457 0.7747 0.0921 0.024 Uiso 1 1 calc R
C7 C 0.4871(3) 0.9536(3) 0.11617(8) 0.0214(6) Uani 1 1 d .
C24 C 0.2552(3) 1.0261(3) 0.14803(8) 0.0251(7) Uani 1 1 d .
H24 H 0.2887 1.0808 0.1312 0.030 Uiso 1 1 calc R
C4 C 0.2839(3) 0.6702(2) 0.07457(8) 0.0208(6) Uani 1 1 d .
C12 C 0.3153(2) 0.8726(3) 0.02659(8) 0.0223(6) Uani 1 1 d .
H12A H 0.3031 0.9354 0.0080 0.027 Uiso 1 1 calc R
H12B H 0.3405 0.8003 0.0134 0.027 Uiso 1 1 calc R
C21 C 0.1500(3) 0.8682(3) 0.19602(9) 0.0284(7) Uani 1 1 d .
H21 H 0.1127 0.8144 0.2123 0.034 Uiso 1 1 calc R
C3 C 0.3635(3) 0.6255(3) 0.10031(8) 0.0240(6) Uani 1 1 d .
H3 H 0.3876 0.6736 0.1203 0.029 Uiso 1 1 calc R
C14 C 0.0044(3) 0.9230(3) 0.05500(8) 0.0287(7) Uani 1 1 d .
H14 H -0.0215 0.8434 0.0570 0.034 Uiso 1 1 calc R
C6 C 0.3940(2) 0.9133(3) 0.08932(8) 0.0192(6) Uani 1 1 d .
C19 C 0.2473(2) 0.9071(3) 0.13882(7) 0.0195(6) Uani 1 1 d .
C2 C 0.4081(3) 0.5115(3) 0.09705(9) 0.0265(7) Uani 1 1 d .
H2 H 0.4626 0.4815 0.1146 0.032 Uiso 1 1 calc R
C10 C 0.5313(3) 0.9310(3) 0.03788(8) 0.0227(6) Uani 1 1 d .
C25 C 0.2533(3) 0.5997(3) 0.04469(8) 0.0261(7) Uani 1 1 d .
H25 H 0.2021 0.6303 0.0263 0.031 Uiso 1 1 calc R
C9 C 0.4125(3) 0.9102(2) 0.05239(8) 0.0205(6) Uani 1 1 d .
C18 C 0.1595(3) 1.0643(3) 0.04641(9) 0.0294(7) Uani 1 1 d .
H18 H 0.2404 1.0824 0.0424 0.035 Uiso 1 1 calc R
C1 C 0.3715(3) 0.4428(3) 0.06784(9) 0.0255(7) Uani 1 1 d .
C15 C -0.0769(3) 1.0143(3) 0.05806(9) 0.0384(8) Uani 1 1 d .
H15 H -0.1580 0.9969 0.0619 0.046 Uiso 1 1 calc R
C23 C 0.2141(3) 1.0644(3) 0.18184(9) 0.0289(6) Uani 1 1 d .
H23 H 0.2230 1.1450 0.1886 0.035 Uiso 1 1 calc R
C11 C 0.6433(3) 0.9463(3) -0.01644(9) 0.0348(8) Uani 1 1 d .
H11A H 0.6331 0.9568 -0.0430 0.052 Uiso 1 1 calc GR
H11B H 0.6863 0.8727 -0.0117 0.052 Uiso 1 1 calc GR
H11C H 0.6882 1.0131 -0.0065 0.052 Uiso 1 1 calc GR
C26 C 0.2963(3) 0.4856(3) 0.04136(9) 0.0291(7) Uani 1 1 d .
H26 H 0.2742 0.4377 0.0211 0.035 Uiso 1 1 calc R
C16 C -0.0403(3) 1.1302(3) 0.05550(9) 0.0407(10) Uani 1 1 d .
H16 H -0.0959 1.1926 0.0578 0.049 Uiso 1 1 calc R
C22 C 0.1600(3) 0.9861(3) 0.20585(8) 0.0294(7) Uani 1 1 d .
H22 H 0.1301 1.0130 0.2288 0.035 Uiso 1 1 calc R
C17 C 0.0772(4) 1.1549(3) 0.04964(10) 0.0400(9) Uani 1 1 d .
H17 H 0.1024 1.2348 0.0478 0.048 Uiso 1 1 calc R
C8 C 0.6141(4) 1.1076(3) 0.13217(12) 0.0474(10) Uani 1 1 d .
H8A H 0.6871 1.0719 0.1229 0.071 Uiso 1 1 calc GR
H8B H 0.6029 1.0853 0.1579 0.071 Uiso 1 1 calc GR
H8C H 0.6195 1.1938 0.1302 0.071 Uiso 1 1 calc GR

loop_
_atom_site_aniso_label
_atom_site_aniso_U_11
_atom_site_aniso_U_22
_atom_site_aniso_U_33
_atom_site_aniso_U_23
_atom_site_aniso_U_13
_atom_site_aniso_U_12
Br1 0.0389(2) 0.02015(16) 0.0516(2) -0.00089(16) 0.00154(18) 0.00330(15)
O1 0.0284(11) 0.0306(12) 0.0254(11) 0.0054(9) -0.0055(9) 0.0045(9)
O2 0.0272(10) 0.0199(10) 0.0348(12) 0.0013(10) -0.0093(10) -0.0023(9)
O3 0.0196(11) 0.0403(13) 0.0317(12) 0.0073(11) 0.0011(9) -0.0014(10)
O4 0.0276(11) 0.0418(13) 0.0215(10) 0.0021(10) 0.0073(9) -0.0060(10)
N2 0.0216(12) 0.0225(12) 0.0200(12) -0.0016(10) 0.0008(10) -0.0007(10)
N1 0.0209(12) 0.0215(12) 0.0174(12) -0.0026(10) 0.0029(10) -0.0028(10)
C13 0.0249(15) 0.0249(15) 0.0157(14) -0.0025(12) -0.0033(12) 0.0048(12)
C20 0.0230(15) 0.0221(14) 0.0227(15) 0.0007(12) 0.0009(12) 0.0004(12)
C5 0.0216(14) 0.0187(13) 0.0191(14) 0.0005(12) 0.0007(12) -0.0023(13)
C7 0.0193(14) 0.0235(15) 0.0214(15) -0.0006(12) -0.0003(13) 0.0047(12)
C24 0.0248(16) 0.0237(15) 0.0268(16) -0.0002(13) 0.0015(12) 0.0000(12)
C4 0.0204(14) 0.0198(13) 0.0222(15) 0.0006(11) 0.0046(12) -0.0023(12)
C12 0.0207(15) 0.0261(15) 0.0201(15) 0.0007(13) 0.0006(11) -0.0013(12)
C21 0.0261(16) 0.0357(18) 0.0233(15) 0.0031(14) 0.0038(13) -0.0025(14)
C3 0.0249(15) 0.0211(15) 0.0260(16) -0.0007(13) 0.0010(13) -0.0010(12)
C14 0.0255(15) 0.0336(16) 0.0271(17) -0.0072(14) -0.0023(13) 0.0012(14)
C6 0.0192(14) 0.0172(13) 0.0214(14) -0.0005(12) -0.0011(11) 0.0019(11)
C19 0.0184(13) 0.0235(15) 0.0167(13) -0.0002(12) 0.0002(11) 0.0035(11)
C2 0.0257(16) 0.0260(15) 0.0279(16) 0.0027(13) 0.0014(13) 0.0015(13)
C10 0.0241(15) 0.0196(14) 0.0243(15) 0.0033(13) 0.0051(12) 0.0026(13)
C25 0.0286(16) 0.0250(16) 0.0246(15) -0.0023(13) -0.0007(13) 0.0013(12)
C9 0.0211(14) 0.0203(13) 0.0200(14) 0.0020(11) 0.0005(12) 0.0013(12)
C18 0.0344(17) 0.0259(16) 0.0278(17) 0.0013(14) -0.0018(13) 0.0015(15)
C1 0.0278(15) 0.0194(14) 0.0293(16) -0.0008(13) 0.0086(14) -0.0005(12)
C15 0.0292(17) 0.058(2) 0.0284(17) -0.0054(16) -0.0025(15) 0.0147(17)
C23 0.0269(15) 0.0288(15) 0.0310(15) -0.0097(15) -0.0006(14) 0.0028(13)
C11 0.0324(18) 0.041(2) 0.0305(17) 0.0003(16) 0.0166(15) -0.0059(15)
C26 0.0298(16) 0.0273(16) 0.0301(17) -0.0048(14) 0.0012(14) 0.0006(14)
C16 0.053(2) 0.044(2) 0.0252(18) 0.0054(16) 0.0027(16) 0.0273(18)
C22 0.0278(16) 0.0403(19) 0.0199(15) -0.0048(14) 0.0008(13) 0.0022(14)
C17 0.062(2) 0.0274(16) 0.0307(18) 0.0042(14) 0.0029(19) 0.0110(18)
C8 0.045(2) 0.037(2) 0.061(3) -0.0048(18) -0.0277(19) -0.0094(16)

loop_
_atom_type_symbol
_atom_type_description
_atom_type_scat_dispersion_real
_atom_type_scat_dispersion_imag
_atom_type_scat_source
C C 0.0180 0.0090 'International Tables Vol C Tables 4.2.6.8 and 6.1.1.4'
H H 0.0000 0.0000 'International Tables Vol C Tables 4.2.6.8 and 6.1.1.4'
Br Br -0.6760 1.2810 'International Tables Vol C Tables 4.2.6.8 and 6.1.1.4'
N N 0.0310 0.0180 'International Tables Vol C Tables 4.2.6.8 and 6.1.1.4'
O O 0.0490 0.0320 'International Tables Vol C Tables 4.2.6.8 and 6.1.1.4'

loop_
_geom_angle_atom_site_label_1
_geom_angle_atom_site_label_2
_geom_angle_atom_site_label_3
_geom_angle
C7 O2 C8 114.8(2)
C10 O4 C11 115.0(2)
C13 N2 C5 112.1(2)
C13 N2 C12 116.8(2)
C12 N2 C5 110.2(2)
C6 N1 C5 114.9(2)
C6 N1 C19 122.2(2)
C19 N1 C5 121.5(2)
C14 C13 N2 118.1(3)
C18 C13 N2 123.0(3)
C18 C13 C14 118.8(3)
C21 C20 H20 120.4
C21 C20 C19 119.3(3)
C19 C20 H20 120.4
N2 C5 N1 110.1(2)
N2 C5 H5 107.9
N2 C5 C4 111.5(2)
N1 C5 H5 107.9
N1 C5 C4 111.2(2)
C4 C5 H5 107.9
O1 C7 O2 126.0(3)
O1 C7 C6 122.7(3)
O2 C7 C6 111.3(2)
C19 C24 H24 120.1
C23 C24 H24 120.1
C23 C24 C19 119.7(3)
C3 C4 C5 121.3(3)
C25 C4 C5 120.1(3)
C25 C4 C3 118.5(3)
N2 C12 H12A 108.9
N2 C12 H12B 108.9
N2 C12 C9 113.4(2)
H12A C12 H12B 107.7
C9 C12 H12A 108.9
C9 C12 H12B 108.9
C20 C21 H21 119.5
C20 C21 C22 121.0(3)
C22 C21 H21 119.5
C4 C3 H3 119.5
C2 C3 C4 120.9(3)
C2 C3 H3 119.5
C13 C14 H14 119.7
C15 C14 C13 120.5(3)
C15 C14 H14 119.7
N1 C6 C7 115.3(2)
C9 C6 N1 121.5(3)
C9 C6 C7 122.7(3)
C20 C19 N1 119.6(3)
C24 C19 N1 120.3(3)
C24 C19 C20 120.1(3)
C3 C2 H2 120.7
C1 C2 C3 118.6(3)
C1 C2 H2 120.7
O3 C10 O4 122.6(3)
O3 C10 C9 126.7(3)
O4 C10 C9 110.7(2)
C4 C25 H25 119.5
C26 C25 C4 121.0(3)
C26 C25 H25 119.5
C6 C9 C12 120.7(3)
C6 C9 C10 119.6(3)
C10 C9 C12 119.4(2)
C13 C18 H18 120.0
C17 C18 C13 120.1(3)
C17 C18 H18 120.0
C2 C1 Br1 118.2(2)
C26 C1 Br1 119.9(2)
C26 C1 C2 121.8(3)
C14 C15 H15 119.9
C16 C15 C14 120.3(3)
C16 C15 H15 119.9
C24 C23 H23 119.8
C24 C23 C22 120.5(3)
C22 C23 H23 119.8
O4 C11 H11A 109.5
O4 C11 H11B 109.5
O4 C11 H11C 109.5
H11A C11 H11B 109.5
H11A C11 H11C 109.5
H11B C11 H11C 109.5
C25 C26 H26 120.5
C1 C26 C25 119.0(3)
C1 C26 H26 120.5
C15 C16 H16 120.2
C17 C16 C15 119.6(3)
C17 C16 H16 120.2
C21 C22 C23 119.2(3)
C21 C22 H22 120.4
C23 C22 H22 120.4
C18 C17 H17 119.7
C16 C17 C18 120.7(3)
C16 C17 H17 119.7
O2 C8 H8A 109.5
O2 C8 H8B 109.5
O2 C8 H8C 109.5
H8A C8 H8B 109.5
H8A C8 H8C 109.5
H8B C8 H8C 109.5

loop_
_geom_bond_atom_site_label_1
_geom_bond_atom_site_label_2
_geom_bond_distance
Br1 C1 1.905(3)
O1 C7 1.202(4)
O2 C7 1.329(4)
O2 C8 1.441(4)
O3 C10 1.210(4)
O4 C10 1.346(4)
O4 C11 1.445(4)
N2 C13 1.436(4)
N2 C5 1.464(4)
N2 C12 1.464(4)
N1 C5 1.477(4)
N1 C6 1.375(4)
N1 C19 1.424(4)
C13 C14 1.392(4)
C13 C18 1.391(4)
C20 H20 0.9500
C20 C21 1.384(4)
C20 C19 1.392(4)
C5 H5 1.0000
C5 C4 1.521(4)
C7 C6 1.508(4)
C24 H24 0.9500
C24 C19 1.391(4)
C24 C23 1.386(4)
C4 C3 1.394(4)
C4 C25 1.393(4)
C12 H12A 0.9900
C12 H12B 0.9900
C12 C9 1.508(4)
C21 H21 0.9500
C21 C22 1.386(5)
C3 H3 0.9500
C3 C2 1.391(4)
C14 H14 0.9500
C14 C15 1.388(5)
C6 C9 1.361(4)
C2 H2 0.9500
C2 C1 1.381(5)
C10 C9 1.464(4)
C25 H25 0.9500
C25 C26 1.386(4)
C18 H18 0.9500
C18 C17 1.391(5)
C1 C26 1.374(5)
C15 H15 0.9500
C15 C16 1.379(5)
C23 H23 0.9500
C23 C22 1.388(5)
C11 H11A 0.9800
C11 H11B 0.9800
C11 H11C 0.9800
C26 H26 0.9500
C16 H16 0.9500
C16 C17 1.376(6)
C22 H22 0.9500
C17 H17 0.9500
C8 H8A 0.9800
C8 H8B 0.9800
C8 H8C 0.9800

loop_
_geom_torsion_atom_site_label_1
_geom_torsion_atom_site_label_2
_geom_torsion_atom_site_label_3
_geom_torsion_atom_site_label_4
_geom_torsion
Br1 C1 C26 C25 175.4(2)
O1 C7 C6 N1 53.8(4)
O1 C7 C6 C9 -118.3(3)
O2 C7 C6 N1 -124.8(3)
O2 C7 C6 C9 63.2(4)
O3 C10 C9 C12 -161.9(3)
O3 C10 C9 C6 11.6(5)
O4 C10 C9 C12 15.4(4)
O4 C10 C9 C6 -171.2(3)
N2 C13 C14 C15 -178.5(3)
N2 C13 C18 C17 178.7(3)
N2 C5 C4 C3 147.2(3)
N2 C5 C4 C25 -37.6(4)
N2 C12 C9 C6 3.7(4)
N2 C12 C9 C10 177.1(2)
N1 C5 C4 C3 23.8(4)
N1 C5 C4 C25 -161.0(3)
N1 C6 C9 C12 10.2(4)
N1 C6 C9 C10 -163.1(3)
C13 N2 C5 N1 -69.5(3)
C13 N2 C5 C4 166.5(2)
C13 N2 C12 C9 90.1(3)
C13 C14 C15 C16 -0.6(5)
C13 C18 C17 C16 0.2(5)
C20 C21 C22 C23 0.3(5)
C5 N2 C13 C14 -72.4(3)
C5 N2 C13 C18 108.7(3)
C5 N2 C12 C9 -39.3(3)
C5 N1 C6 C7 -159.0(2)
C5 N1 C6 C9 13.2(4)
C5 N1 C19 C20 48.7(4)
C5 N1 C19 C24 -131.3(3)
C5 C4 C3 C2 173.0(3)
C5 C4 C25 C26 -172.4(3)
C7 C6 C9 C12 -178.2(3)
C7 C6 C9 C10 8.5(4)
C24 C23 C22 C21 1.6(5)
C4 C3 C2 C1 -0.3(4)
C4 C25 C26 C1 -0.8(5)
C12 N2 C13 C14 159.2(3)
C12 N2 C13 C18 -19.8(4)
C12 N2 C5 N1 62.3(3)
C12 N2 C5 C4 -61.6(3)
C21 C20 C19 N1 179.1(3)
C21 C20 C19 C24 -1.0(4)
C3 C4 C25 C26 2.9(4)
C3 C2 C1 Br1 -174.9(2)
C3 C2 C1 C26 2.6(5)
C14 C13 C18 C17 -0.3(5)
C14 C15 C16 C17 0.4(5)
C6 N1 C5 N2 -49.7(3)
C6 N1 C5 C4 74.4(3)
C6 N1 C19 C20 -145.5(3)
C6 N1 C19 C24 34.5(4)
C19 N1 C5 N2 117.0(3)
C19 N1 C5 C4 -118.8(3)
C19 N1 C6 C7 34.4(4)
C19 N1 C6 C9 -153.4(3)
C19 C20 C21 C22 -0.6(5)
C19 C24 C23 C22 -3.1(5)
C2 C1 C26 C25 -2.0(5)
C25 C4 C3 C2 -2.3(4)
C18 C13 C14 C15 0.5(5)
C15 C16 C17 C18 -0.2(6)
C23 C24 C19 N1 -177.2(3)
C23 C24 C19 C20 2.8(4)
C11 O4 C10 O3 5.1(4)
C11 O4 C10 C9 -172.3(3)
C8 O2 C7 O1 8.9(4)
C8 O2 C7 C6 -172.6(3)
